data_4333703
loop_
_publ_author_name
'Zhengliang Lu'
'Srinivas Abbina'
'Jared R. Sabin'
'Victor N. Nemykin'
'Guodong Du'

_publ_contact_author
;
     Dr. Guodong Du
     Department of Chemistry
     University of North Dakota
     151 Cornell St. Stop 9024
     Grand Forks, ND 58202
     USA

     Dr. Victor N. Nemykin
     Department of Chemistry& Biochemistry
     University of Minnesota Duluth
     1039 University Drive
     Duluth, MN 55812
     USA
;
_publ_contact_author_email 'gdu@chem.und.edu, vnemykin@d.umn.edu'
_publ_contact_author_fax '1(701)7772331, 1(218)7266729'
_publ_contact_author_phone 1(701)7772241
_publ_section_title
;
 Unexpected Formation of Chiral Pincer CNN Nickel Complexes with
 \b-Diketiminato Type Ligands via C-H Activation: Synthesis, Properties,
 Structures, and Computational Studies
;
_journal_name_full 'Inorganic Chemistry'
_journal_page_first 1454
_journal_page_last 1465
_journal_paper_doi 10.1021/ic3021904
_journal_volume 52
_journal_year 2013
_chemical_absolute_configuration ad
_chemical_formula_moiety 'C93 H84 Cl1 Li1 N2 Ni1 O5 P4'
_chemical_formula_sum 'C93 H84 Cl Li N2 Ni O5 P4'
_chemical_formula_weight 1534.70
_space_group_IT_number 19
_symmetry_cell_setting orthorhombic
_symmetry_space_group_name_Hall 'P 2ac 2ab'
_symmetry_space_group_name_H-M 'P 21 21 21'
_atom_sites_solution_hydrogens geom
_atom_sites_solution_primary direct
_audit_creation_date 10-09-15
_audit_creation_method CRYSTALS_ver_14.06
_cell_angle_alpha 90
_cell_angle_beta 90
_cell_angle_gamma 90
_cell_formula_units_Z 4
_cell_length_a 11.4071(3)
_cell_length_b 20.7893(7)
_cell_length_c 33.113(2)
_cell_measurement_reflns_used 13331
_cell_measurement_temperature 123
_cell_measurement_theta_max 25
_cell_measurement_theta_min 3
_cell_volume 7852.6(6)
_computing_cell_refinement 'CrystalClear 2.0'
_computing_data_collection 'CrystalClear 2.0'
_computing_data_reduction 'CrystalStructure 4.0'
_computing_molecular_graphics 'CAMERON (Watkin et al., 1996)'
_computing_publication_material 'CRYSTALS (Betteridge et al., 2003)'
_computing_structure_refinement 'CRYSTALS (Betteridge et al., 2003)'
_computing_structure_solution 'SHELXS 86 (Sheldrick, 1986)'
_diffrn_ambient_temperature 123
_diffrn_measured_fraction_theta_full 0.996
_diffrn_measured_fraction_theta_max 0.996
_diffrn_measurement_device 'Rigaku RAPID II'
_diffrn_measurement_device_type 'Image plate'
_diffrn_measurement_method \w
_diffrn_radiation_monochromator graphite
_diffrn_radiation_type 'Mo K\a'
_diffrn_radiation_wavelength 0.71075
_diffrn_reflns_av_R_equivalents 0.101
_diffrn_reflns_limit_h_max 13
_diffrn_reflns_limit_h_min -11
_diffrn_reflns_limit_k_max 21
_diffrn_reflns_limit_k_min -24
_diffrn_reflns_limit_l_max 38
_diffrn_reflns_limit_l_min -38
_diffrn_reflns_number 32597
_diffrn_reflns_theta_full 24.710
_diffrn_reflns_theta_max 24.710
_diffrn_reflns_theta_min 3.003
_diffrn_standards_decay_% 0.00
_diffrn_standards_interval_time 48
_diffrn_standards_number 7349
_exptl_absorpt_coefficient_mu 0.418
_exptl_absorpt_correction_T_max 0.99
_exptl_absorpt_correction_T_min 0.74
_exptl_absorpt_correction_type multi-scan
_exptl_absorpt_process_details 'DENZO/SCALEPACK (Otwinowski & Minor, 1997)'
_exptl_crystal_colour orange
_exptl_crystal_density_diffrn 1.298
_exptl_crystal_description plate
_exptl_crystal_F_000 3216
_exptl_crystal_size_max 0.230
_exptl_crystal_size_mid 0.120
_exptl_crystal_size_min 0.020
_refine_diff_density_max 0.84
_refine_diff_density_min -0.78
_refine_ls_abs_structure_details 'Flack (1983), 0 Friedel-pairs'
_refine_ls_abs_structure_Flack -0.036(16)
_refine_ls_extinction_method none
_refine_ls_goodness_of_fit_ref 0.9568
_refine_ls_matrix_type full
_refine_ls_number_parameters 965
_refine_ls_number_reflns 13292
_refine_ls_number_restraints 0
_refine_ls_R_factor_all 0.1049
_refine_ls_R_factor_gt 0.0598
_refine_ls_shift/su_max 0.0057441
_refine_ls_shift/su_mean 0.0008802
_refine_ls_structure_factor_coef Fsqd
_refine_ls_weighting_details
;
 Method= Modified Sheldrick 
 w=1/[\s^2^(F^2^) + ( 0.00P)^2^ + 7.41P] 
 ,where P=(max(Fo^2^,0) + 2Fc^2^)/3 
;
_refine_ls_weighting_scheme calc
_refine_ls_wR_factor_all 0.0951
_refine_ls_wR_factor_gt 0.0818
_refine_ls_wR_factor_ref 0.0951
_reflns_limit_h_max 13
_reflns_limit_h_min -13
_reflns_limit_k_max 24
_reflns_limit_k_min 0
_reflns_limit_l_max 38
_reflns_limit_l_min 0
_reflns_number_gt 8596
_reflns_number_total 13331
_reflns_threshold_expression I>2.0\s(I)
_oxford_diffrn_Wilson_B_factor 0.00
_oxford_diffrn_Wilson_scale 0.00
_oxford_refine_ls_r_factor_ref 0.1049
_oxford_refine_ls_scale 0.34701(19)
_oxford_reflns_number_all 13292
_oxford_reflns_threshold_expression_ref I>-10.0\s(I)
_cod_data_source_file ic3021904_si_002_6.cif
_cod_data_source_block 3e_ZL134
_cod_original_sg_symbol_H-M 'P 21 21 21 '
_cod_original_formula_sum 'C93 H84 Cl1 Li1 N2 Ni1 O5 P4'
_cod_database_code 4333703

loop_
_symmetry_equiv_pos_as_xyz
x,y,z
x+1/2,-y+1/2,-z
-x,y+1/2,-z+1/2
-x+1/2,-y,z+1/2

loop_
_atom_site_label
_atom_site_type_symbol
_atom_site_fract_x
_atom_site_fract_y
_atom_site_fract_z
_atom_site_U_iso_or_equiv
_atom_site_occupancy
_atom_site_adp_type
_atom_site_refinement_flags_posn
Ni1 Ni 0.35510(6) -0.46878(3) -0.602901(19) 0.0280 1.0000 Uani .
Cl1 Cl 0.32661(11) -0.56616(7) -0.62781(4) 0.0369 1.0000 Uani .
N1 N 0.5224(3) -0.4767(2) -0.61256(11) 0.0270 1.0000 Uani .
C3 C 0.5906(4) -0.5374(3) -0.61811(14) 0.0306 1.0000 Uani .
C2 C 0.7019(4) -0.5123(3) -0.63777(16) 0.0381 1.0000 Uani .
O1 O 0.7073(3) -0.44540(17) -0.62546(10) 0.0365 1.0000 Uani .
C1 C 0.5952(4) -0.4290(3) -0.61516(14) 0.0278 1.0000 Uani .
C8 C 0.5713(4) -0.3633(3) -0.60842(15) 0.0316 1.0000 Uani .
C13 C 0.6617(5) -0.3189(3) -0.61759(16) 0.0436 1.0000 Uani .
C12 C 0.6484(6) -0.2539(3) -0.61070(19) 0.0583 1.0000 Uani .
C11 C 0.5439(6) -0.2329(3) -0.59365(19) 0.0545 1.0000 Uani .
C10 C 0.4547(5) -0.2741(3) -0.58442(17) 0.0410 1.0000 Uani .
C9 C 0.4605(5) -0.3418(3) -0.59211(15) 0.0331 1.0000 Uani .
N2 N 0.3701(4) -0.3829(2) -0.58513(11) 0.0284 1.0000 Uani .
C14 C 0.2675(5) -0.3554(3) -0.56434(14) 0.0332 1.0000 Uani .
C16 C 0.1689(4) -0.4014(3) -0.57030(15) 0.0344 1.0000 Uani .
C17 C 0.1950(4) -0.4592(3) -0.58985(14) 0.0305 1.0000 Uani .
C18 C 0.1012(4) -0.5016(3) -0.59603(17) 0.0428 1.0000 Uani .
C19 C -0.0124(5) -0.4866(3) -0.58232(18) 0.0468 1.0000 Uani .
C20 C -0.0349(5) -0.4301(4) -0.56283(17) 0.0477 1.0000 Uani .
C21 C 0.0562(5) -0.3868(3) -0.55652(15) 0.0442 1.0000 Uani .
C15 C 0.2947(5) -0.3459(3) -0.51914(15) 0.0448 1.0000 Uani .
C4 C 0.6081(4) -0.5702(3) -0.57770(14) 0.0322 1.0000 Uani .
C5 C 0.6623(7) -0.6371(3) -0.57856(18) 0.0606 1.0000 Uani .
C6 C 0.6674(6) -0.6634(3) -0.53542(18) 0.0626 1.0000 Uani .
C7 C 0.6103(10) -0.6814(4) -0.6059(2) 0.1241 1.0000 Uani .
P1 P -0.13916(13) -0.51964(7) -0.42513(4) 0.0358 1.0000 Uani .
O2 O -0.2179(3) -0.54748(17) -0.39362(11) 0.0454 1.0000 Uani .
C22 C -0.0123(4) -0.4811(3) -0.40343(15) 0.0334 1.0000 Uani .
C23 C 0.0905(5) -0.4722(4) -0.4243(2) 0.0749 1.0000 Uani .
C24 C 0.1862(5) -0.4431(4) -0.4064(3) 0.0784 1.0000 Uani .
C25 C 0.1779(6) -0.4241(3) -0.3679(2) 0.0590 1.0000 Uani .
C26 C 0.0768(8) -0.4317(4) -0.3475(2) 0.1005 1.0000 Uani .
C27 C -0.0195(6) -0.4603(4) -0.36505(18) 0.0708 1.0000 Uani .
C28 C -0.0879(4) -0.5825(3) -0.45773(15) 0.0322 1.0000 Uani .
C29 C -0.0936(5) -0.6458(3) -0.44313(16) 0.0401 1.0000 Uani .
C30 C -0.0554(5) -0.6964(3) -0.46670(18) 0.0429 1.0000 Uani .
C31 C -0.0128(5) -0.6851(3) -0.50502(19) 0.0469 1.0000 Uani .
C32 C -0.0071(5) -0.6231(3) -0.51931(18) 0.0480 1.0000 Uani .
C33 C -0.0453(5) -0.5720(3) -0.49624(16) 0.0426 1.0000 Uani .
C34 C -0.2090(5) -0.4608(3) -0.45720(15) 0.0384 1.0000 Uani .
C35 C -0.3042(5) -0.4775(3) -0.48071(16) 0.0456 1.0000 Uani .
C36 C -0.3585(5) -0.4326(3) -0.50465(17) 0.0491 1.0000 Uani .
C37 C -0.3205(5) -0.3701(3) -0.50553(17) 0.0488 1.0000 Uani .
C38 C -0.2265(6) -0.3517(3) -0.48282(19) 0.0646 1.0000 Uani .
C39 C -0.1704(6) -0.3971(3) -0.45822(18) 0.0580 1.0000 Uani .
P2 P -0.56689(12) -0.60598(7) -0.39030(4) 0.0314 1.0000 Uani .
O3 O -0.4852(3) -0.55246(17) -0.37944(10) 0.0383 1.0000 Uani .
C40 C -0.5033(5) -0.6840(3) -0.38529(15) 0.0327 1.0000 Uani .
C41 C -0.3932(5) -0.6932(3) -0.40222(16) 0.0406 1.0000 Uani .
C42 C -0.3391(6) -0.7521(3) -0.40090(18) 0.0491 1.0000 Uani .
C43 C -0.3933(6) -0.8029(3) -0.38291(19) 0.0562 1.0000 Uani .
C44 C -0.5029(6) -0.7962(3) -0.3662(2) 0.0641 1.0000 Uani .
C45 C -0.5576(6) -0.7359(3) -0.36725(18) 0.0509 1.0000 Uani .
C46 C -0.6140(4) -0.6023(3) -0.44210(15) 0.0323 1.0000 Uani .
C47 C -0.6090(4) -0.5447(3) -0.46285(15) 0.0365 1.0000 Uani .
C48 C -0.6495(5) -0.5403(3) -0.50184(16) 0.0475 1.0000 Uani .
C49 C -0.6972(5) -0.5929(3) -0.51999(17) 0.0454 1.0000 Uani .
C50 C -0.7013(5) -0.6511(3) -0.50068(16) 0.0445 1.0000 Uani .
C51 C -0.6592(5) -0.6555(3) -0.46142(15) 0.0382 1.0000 Uani .
C52 C -0.6971(4) -0.6061(3) -0.35998(14) 0.0353 1.0000 Uani .
C53 C -0.8047(5) -0.6283(3) -0.37294(17) 0.0503 1.0000 Uani .
C54 C -0.9024(5) -0.6265(3) -0.34809(19) 0.0619 1.0000 Uani .
C55 C -0.8923(6) -0.6054(4) -0.30961(18) 0.0602 1.0000 Uani .
C56 C -0.7860(6) -0.5820(4) -0.2965(2) 0.0749 1.0000 Uani .
C57 C -0.6916(5) -0.5824(3) -0.32090(17) 0.0555 1.0000 Uani .
P3 P -0.28284(13) -0.62444(7) -0.26888(4) 0.0302 1.0000 Uani .
O4 O -0.3190(3) -0.59712(16) -0.30852(9) 0.0344 1.0000 Uani .
C58 C -0.2238(5) -0.7042(3) -0.27352(17) 0.0341 1.0000 Uani .
C59 C -0.2175(5) -0.7462(3) -0.24127(19) 0.0495 1.0000 Uani .
C60 C -0.1653(7) -0.8063(3) -0.2466(2) 0.0727 1.0000 Uani .
C61 C -0.1262(7) -0.8235(4) -0.2844(3) 0.0777 1.0000 Uani .
C62 C -0.1331(6) -0.7841(4) -0.3164(2) 0.0667 1.0000 Uani .
C63 C -0.1826(5) -0.7228(3) -0.31086(18) 0.0448 1.0000 Uani .
C64 C -0.4035(4) -0.6308(2) -0.23432(15) 0.0297 1.0000 Uani .
C65 C -0.4020(5) -0.6084(3) -0.19476(15) 0.0351 1.0000 Uani .
C66 C -0.4988(5) -0.6125(3) -0.17063(16) 0.0397 1.0000 Uani .
C67 C -0.6016(5) -0.6393(3) -0.18515(17) 0.0452 1.0000 Uani .
C68 C -0.6045(5) -0.6626(3) -0.22434(18) 0.0477 1.0000 Uani .
C69 C -0.5075(5) -0.6591(3) -0.24891(17) 0.0384 1.0000 Uani .
C70 C -0.1661(4) -0.5781(2) -0.24601(14) 0.0271 1.0000 Uani .
C71 C -0.0890(4) -0.6037(3) -0.21807(14) 0.0302 1.0000 Uani .
C72 C 0.0058(5) -0.5677(3) -0.20437(15) 0.0334 1.0000 Uani .
C73 C 0.0218(5) -0.5062(3) -0.21771(15) 0.0344 1.0000 Uani .
C74 C -0.0550(5) -0.4793(3) -0.24514(15) 0.0391 1.0000 Uani .
C75 C -0.1509(5) -0.5148(2) -0.25949(15) 0.0340 1.0000 Uani .
P4 P -0.36943(12) -0.39056(7) -0.31857(4) 0.0313 1.0000 Uani .
O5 O -0.3164(3) -0.45259(15) -0.33262(9) 0.0330 1.0000 Uani .
C76 C -0.4450(5) -0.3511(3) -0.35884(15) 0.0303 1.0000 Uani .
C77 C -0.4696(5) -0.3849(3) -0.39381(16) 0.0365 1.0000 Uani .
C78 C -0.5258(5) -0.3550(3) -0.42541(16) 0.0470 1.0000 Uani .
C79 C -0.5592(6) -0.2923(3) -0.42286(18) 0.0479 1.0000 Uani .
C80 C -0.5349(6) -0.2575(3) -0.38871(18) 0.0512 1.0000 Uani .
C81 C -0.4785(5) -0.2872(3) -0.35695(17) 0.0424 1.0000 Uani .
C82 C -0.2653(5) -0.3339(3) -0.29864(17) 0.0365 1.0000 Uani .
C83 C -0.1997(5) -0.2949(3) -0.32430(18) 0.0459 1.0000 Uani .
C84 C -0.1171(5) -0.2516(3) -0.3091(2) 0.0546 1.0000 Uani .
C85 C -0.1020(5) -0.2479(3) -0.2684(2) 0.0521 1.0000 Uani .
C86 C -0.1616(6) -0.2858(3) -0.24212(18) 0.0500 1.0000 Uani .
C87 C -0.2435(5) -0.3310(3) -0.25683(17) 0.0462 1.0000 Uani .
C88 C -0.4699(5) -0.4036(3) -0.27807(15) 0.0353 1.0000 Uani .
C89 C -0.4952(5) -0.4654(3) -0.26728(17) 0.0474 1.0000 Uani .
C90 C -0.5694(5) -0.4781(4) -0.23473(19) 0.0612 1.0000 Uani .
C91 C -0.6168(5) -0.4292(4) -0.21320(18) 0.0546 1.0000 Uani .
C92 C -0.5915(5) -0.3650(3) -0.22387(18) 0.0540 1.0000 Uani .
C93 C -0.5203(5) -0.3538(3) -0.25677(16) 0.0483 1.0000 Uani .
Li1 Li -0.3364(7) -0.5392(4) -0.3534(2) 0.0325 1.0000 Uani .
H31 H 0.5510 -0.5656 -0.6370 0.0366 1.0000 Uiso R
H21 H 0.6970 -0.5135 -0.6669 0.0457 1.0000 Uiso R
H22 H 0.7700 -0.5353 -0.6281 0.0461 1.0000 Uiso R
H131 H 0.7322 -0.3340 -0.6288 0.0521 1.0000 Uiso R
H121 H 0.7078 -0.2245 -0.6173 0.0695 1.0000 Uiso R
H111 H 0.5330 -0.1893 -0.5881 0.0649 1.0000 Uiso R
H101 H 0.3859 -0.2568 -0.5726 0.0490 1.0000 Uiso R
H141 H 0.2476 -0.3138 -0.5766 0.0397 1.0000 Uiso R
H181 H 0.1138 -0.5412 -0.6091 0.0512 1.0000 Uiso R
H191 H -0.0741 -0.5156 -0.5868 0.0560 1.0000 Uiso R
H201 H -0.1104 -0.4198 -0.5539 0.0570 1.0000 Uiso R
H211 H 0.0448 -0.3478 -0.5430 0.0526 1.0000 Uiso R
H153 H 0.2273 -0.3271 -0.5065 0.0670 1.0000 Uiso R
H152 H 0.3100 -0.3876 -0.5069 0.0667 1.0000 Uiso R
H151 H 0.3607 -0.3180 -0.5153 0.0669 1.0000 Uiso R
H41 H 0.6616 -0.5431 -0.5624 0.0385 1.0000 Uiso R
H42 H 0.5326 -0.5722 -0.5640 0.0394 1.0000 Uiso R
H51 H 0.7441 -0.6346 -0.5895 0.0741 1.0000 Uiso R
H63 H 0.6856 -0.7089 -0.5354 0.0941 1.0000 Uiso R
H62 H 0.5920 -0.6567 -0.5228 0.0942 1.0000 Uiso R
H61 H 0.7264 -0.6402 -0.5204 0.0939 1.0000 Uiso R
H231 H 0.0951 -0.4858 -0.4507 0.0901 1.0000 Uiso R
H241 H 0.2545 -0.4366 -0.4213 0.0943 1.0000 Uiso R
H251 H 0.2404 -0.4057 -0.3558 0.0707 1.0000 Uiso R
H261 H 0.0714 -0.4177 -0.3214 0.1199 1.0000 Uiso R
H271 H -0.0887 -0.4652 -0.3506 0.0855 1.0000 Uiso R
H291 H -0.1221 -0.6528 -0.4179 0.0472 1.0000 Uiso R
H301 H -0.0582 -0.7385 -0.4566 0.0511 1.0000 Uiso R
H311 H 0.0119 -0.7194 -0.5214 0.0559 1.0000 Uiso R
H321 H 0.0224 -0.6153 -0.5454 0.0581 1.0000 Uiso R
H331 H -0.0425 -0.5297 -0.5066 0.0512 1.0000 Uiso R
H351 H -0.3308 -0.5196 -0.4805 0.0550 1.0000 Uiso R
H361 H -0.4212 -0.4441 -0.5206 0.0588 1.0000 Uiso R
H371 H -0.3583 -0.3401 -0.5215 0.0575 1.0000 Uiso R
H381 H -0.2004 -0.3099 -0.4836 0.0770 1.0000 Uiso R
H391 H -0.1071 -0.3842 -0.4426 0.0699 1.0000 Uiso R
H411 H -0.3543 -0.6587 -0.4143 0.0486 1.0000 Uiso R
H421 H -0.2667 -0.7576 -0.4126 0.0592 1.0000 Uiso R
H431 H -0.3551 -0.8428 -0.3822 0.0674 1.0000 Uiso R
H441 H -0.5411 -0.8319 -0.3542 0.0770 1.0000 Uiso R
H451 H -0.6323 -0.7302 -0.3557 0.0612 1.0000 Uiso R
H471 H -0.5796 -0.5083 -0.4501 0.0438 1.0000 Uiso R
H481 H -0.6442 -0.5021 -0.5156 0.0568 1.0000 Uiso R
H491 H -0.7280 -0.5882 -0.5462 0.0551 1.0000 Uiso R
H501 H -0.7315 -0.6879 -0.5134 0.0530 1.0000 Uiso R
H511 H -0.6592 -0.6949 -0.4480 0.0451 1.0000 Uiso R
H531 H -0.8115 -0.6446 -0.3989 0.0602 1.0000 Uiso R
H541 H -0.9752 -0.6389 -0.3579 0.0745 1.0000 Uiso R
H551 H -0.9565 -0.6068 -0.2922 0.0717 1.0000 Uiso R
H561 H -0.7787 -0.5653 -0.2706 0.0903 1.0000 Uiso R
H571 H -0.6203 -0.5670 -0.3117 0.0660 1.0000 Uiso R
H591 H -0.2480 -0.7342 -0.2162 0.0590 1.0000 Uiso R
H601 H -0.1586 -0.8344 -0.2244 0.0873 1.0000 Uiso R
H611 H -0.0920 -0.8646 -0.2882 0.0940 1.0000 Uiso R
H621 H -0.1078 -0.7971 -0.3421 0.0800 1.0000 Uiso R
H631 H -0.1888 -0.6945 -0.3326 0.0537 1.0000 Uiso R
H651 H -0.3339 -0.5903 -0.1850 0.0420 1.0000 Uiso R
H661 H -0.4953 -0.5971 -0.1440 0.0481 1.0000 Uiso R
H671 H -0.6700 -0.6415 -0.1690 0.0543 1.0000 Uiso R
H681 H -0.6742 -0.6800 -0.2347 0.0571 1.0000 Uiso R
H691 H -0.5094 -0.6751 -0.2751 0.0460 1.0000 Uiso R
H711 H -0.1006 -0.6455 -0.2083 0.0358 1.0000 Uiso R
H721 H 0.0579 -0.5854 -0.1859 0.0399 1.0000 Uiso R
H731 H 0.0839 -0.4826 -0.2083 0.0412 1.0000 Uiso R
H741 H -0.0435 -0.4371 -0.2544 0.0466 1.0000 Uiso R
H751 H -0.2045 -0.4963 -0.2778 0.0410 1.0000 Uiso R
H771 H -0.4469 -0.4278 -0.3955 0.0441 1.0000 Uiso R
H781 H -0.5417 -0.3782 -0.4492 0.0560 1.0000 Uiso R
H791 H -0.5986 -0.2726 -0.4446 0.0571 1.0000 Uiso R
H801 H -0.5555 -0.2145 -0.3867 0.0614 1.0000 Uiso R
H811 H -0.4633 -0.2641 -0.3330 0.0506 1.0000 Uiso R
H831 H -0.2116 -0.2976 -0.3523 0.0550 1.0000 Uiso R
H841 H -0.0735 -0.2255 -0.3268 0.0661 1.0000 Uiso R
H851 H -0.0477 -0.2175 -0.2578 0.0622 1.0000 Uiso R
H861 H -0.1489 -0.2821 -0.2144 0.0603 1.0000 Uiso R
H871 H -0.2829 -0.3582 -0.2389 0.0560 1.0000 Uiso R
H891 H -0.4612 -0.5004 -0.2819 0.0569 1.0000 Uiso R
H901 H -0.5868 -0.5214 -0.2276 0.0740 1.0000 Uiso R
H911 H -0.6651 -0.4374 -0.1914 0.0660 1.0000 Uiso R
H921 H -0.6221 -0.3304 -0.2093 0.0648 1.0000 Uiso R
H931 H -0.5049 -0.3107 -0.2647 0.0578 1.0000 Uiso R
H71 H 0.6505 -0.7218 -0.6042 0.1507 1.0000 Uiso R
H72 H 0.6163 -0.6649 -0.6329 0.1507 1.0000 Uiso R
H73 H 0.5293 -0.6873 -0.5991 0.1507 1.0000 Uiso R

loop_
_atom_site_aniso_label
_atom_site_aniso_U_11
_atom_site_aniso_U_22
_atom_site_aniso_U_33
_atom_site_aniso_U_23
_atom_site_aniso_U_13
_atom_site_aniso_U_12
Ni1 0.0257(4) 0.0311(4) 0.0271(3) 0.0020(3) -0.0012(3) -0.0020(3)
Cl1 0.0351(8) 0.0388(9) 0.0367(7) -0.0019(7) -0.0030(6) -0.0077(7)
N1 0.022(2) 0.031(3) 0.028(2) 0.001(2) -0.0035(19) -0.001(2)
C3 0.023(3) 0.035(4) 0.033(3) -0.001(3) 0.003(2) -0.001(3)
C2 0.033(3) 0.038(4) 0.043(3) -0.006(3) -0.001(3) 0.005(3)
O1 0.023(2) 0.040(3) 0.047(2) -0.0037(19) 0.0015(18) -0.0019(18)
C1 0.024(3) 0.038(4) 0.021(3) 0.000(3) 0.000(2) -0.005(3)
C8 0.026(3) 0.038(4) 0.031(3) -0.007(3) -0.002(3) -0.005(3)
C13 0.042(4) 0.035(4) 0.053(4) -0.001(3) 0.002(3) -0.003(3)
C12 0.050(4) 0.039(4) 0.086(5) -0.004(4) 0.004(4) -0.008(4)
C11 0.050(4) 0.034(4) 0.080(5) -0.008(3) -0.005(4) -0.011(3)
C10 0.037(4) 0.032(4) 0.053(4) -0.003(3) 0.004(3) -0.002(3)
C9 0.035(3) 0.033(4) 0.032(3) -0.004(3) -0.004(3) 0.002(3)
N2 0.025(2) 0.030(3) 0.030(2) -0.003(2) -0.001(2) 0.001(2)
C14 0.033(3) 0.039(4) 0.028(3) -0.001(3) 0.004(3) 0.006(3)
C16 0.023(3) 0.048(4) 0.032(3) 0.017(3) 0.003(3) 0.004(3)
C17 0.025(3) 0.041(4) 0.025(3) 0.012(3) -0.005(2) -0.003(3)
C18 0.035(3) 0.047(4) 0.046(4) 0.010(3) -0.004(3) -0.005(3)
C19 0.032(4) 0.060(5) 0.049(4) 0.016(4) 0.000(3) 0.000(3)
C20 0.027(4) 0.070(5) 0.046(4) 0.023(4) 0.010(3) 0.000(4)
C21 0.039(4) 0.055(4) 0.038(3) 0.013(3) 0.000(3) 0.006(4)
C15 0.042(4) 0.050(4) 0.043(3) -0.010(3) -0.001(3) 0.007(3)
C4 0.028(3) 0.035(3) 0.034(3) 0.002(3) 0.000(2) -0.007(3)
C5 0.099(6) 0.028(4) 0.054(4) 0.000(3) -0.029(4) -0.001(4)
C6 0.079(5) 0.042(4) 0.067(4) 0.004(3) -0.009(4) 0.007(4)
C7 0.245(13) 0.049(5) 0.079(5) 0.006(5) -0.034(7) 0.043(7)
P1 0.0326(8) 0.0390(9) 0.0356(8) -0.0054(7) 0.0101(7) -0.0031(8)
O2 0.046(2) 0.047(3) 0.043(2) -0.008(2) 0.016(2) -0.0055(19)
C22 0.032(3) 0.034(4) 0.034(3) -0.003(3) 0.000(3) -0.007(3)
C23 0.041(4) 0.101(6) 0.083(5) -0.055(5) 0.020(4) -0.010(4)
C24 0.026(4) 0.095(7) 0.114(6) -0.047(5) 0.012(4) -0.001(4)
C25 0.053(5) 0.047(4) 0.077(5) 0.002(4) -0.030(4) -0.007(4)
C26 0.124(8) 0.139(9) 0.039(4) -0.013(5) 0.007(5) -0.077(7)
C27 0.075(5) 0.093(6) 0.044(4) -0.010(4) 0.009(4) -0.049(5)
C28 0.029(3) 0.031(4) 0.037(3) -0.002(3) 0.004(3) 0.002(3)
C29 0.033(4) 0.053(5) 0.035(3) 0.002(3) 0.005(3) -0.006(3)
C30 0.039(4) 0.038(4) 0.052(4) -0.002(3) -0.001(3) 0.001(3)
C31 0.042(4) 0.041(4) 0.057(4) -0.014(3) 0.008(3) 0.010(3)
C32 0.044(4) 0.053(5) 0.047(4) -0.006(4) 0.015(3) 0.000(3)
C33 0.050(4) 0.042(4) 0.036(3) -0.005(3) 0.009(3) 0.003(3)
C34 0.036(3) 0.039(4) 0.040(3) -0.004(3) 0.003(3) 0.007(3)
C35 0.037(4) 0.053(4) 0.047(4) -0.015(3) -0.004(3) -0.002(3)
C36 0.038(4) 0.059(5) 0.050(4) -0.015(3) -0.009(3) 0.009(4)
C37 0.057(4) 0.043(4) 0.046(4) -0.010(3) -0.011(3) 0.022(3)
C38 0.087(5) 0.036(4) 0.071(5) 0.001(4) -0.033(4) -0.010(4)
C39 0.068(5) 0.043(4) 0.063(4) -0.001(4) -0.022(4) -0.006(4)
P2 0.0305(8) 0.0314(9) 0.0322(8) 0.0003(7) -0.0043(7) -0.0011(7)
O3 0.032(2) 0.036(3) 0.047(2) -0.0006(19) -0.0097(18) -0.0072(17)
C40 0.033(3) 0.034(4) 0.031(3) -0.001(3) -0.008(3) 0.000(3)
C41 0.043(4) 0.034(4) 0.044(4) -0.003(3) -0.003(3) -0.005(3)
C42 0.051(4) 0.043(4) 0.053(4) -0.008(4) -0.001(4) 0.006(4)
C43 0.062(5) 0.042(4) 0.065(5) -0.014(4) -0.024(4) 0.006(4)
C44 0.059(5) 0.048(5) 0.085(5) 0.019(4) -0.004(4) -0.006(4)
C45 0.047(4) 0.041(4) 0.064(4) 0.014(3) -0.010(4) 0.006(3)
C46 0.034(3) 0.029(3) 0.034(3) 0.003(3) 0.004(3) -0.005(3)
C47 0.034(3) 0.037(4) 0.038(3) 0.000(3) 0.005(3) -0.003(3)
C48 0.059(4) 0.045(4) 0.039(3) 0.016(3) 0.004(3) -0.001(4)
C49 0.039(4) 0.069(5) 0.028(3) 0.013(3) 0.008(3) 0.005(3)
C50 0.048(4) 0.050(4) 0.036(3) -0.005(3) -0.003(3) -0.004(3)
C51 0.042(4) 0.037(4) 0.036(3) 0.008(3) -0.001(3) -0.003(3)
C52 0.030(3) 0.048(4) 0.028(3) 0.002(3) 0.004(2) 0.004(3)
C53 0.049(4) 0.062(5) 0.040(3) -0.007(3) 0.002(3) -0.009(4)
C54 0.036(4) 0.098(6) 0.052(4) -0.002(4) 0.006(3) 0.007(4)
C55 0.042(4) 0.095(6) 0.043(4) 0.006(4) 0.008(3) 0.015(4)
C56 0.055(5) 0.120(7) 0.049(4) -0.023(4) 0.007(4) 0.020(5)
C57 0.042(4) 0.083(5) 0.041(4) -0.012(4) -0.006(3) 0.011(4)
P3 0.0353(8) 0.0284(9) 0.0270(8) 0.0010(7) -0.0029(7) -0.0019(7)
O4 0.049(3) 0.030(2) 0.0240(18) 0.0042(16) -0.0030(17) -0.0055(18)
C58 0.030(3) 0.029(3) 0.043(3) -0.008(3) -0.004(3) 0.002(3)
C59 0.054(4) 0.035(4) 0.060(4) 0.004(3) -0.020(3) -0.009(3)
C60 0.092(6) 0.027(4) 0.099(6) 0.006(4) -0.047(5) 0.001(4)
C61 0.059(5) 0.045(5) 0.130(7) -0.040(5) -0.045(6) 0.015(4)
C62 0.037(4) 0.069(6) 0.094(6) -0.036(5) -0.018(4) 0.012(4)
C63 0.037(4) 0.042(4) 0.056(4) -0.013(3) 0.000(3) 0.005(3)
C64 0.028(3) 0.027(3) 0.034(3) 0.003(3) 0.002(2) 0.001(2)
C65 0.029(3) 0.037(4) 0.040(3) -0.004(3) -0.003(3) -0.004(3)
C66 0.041(4) 0.038(4) 0.040(3) 0.001(3) -0.004(3) 0.000(3)
C67 0.051(4) 0.039(4) 0.046(4) 0.011(3) 0.013(3) -0.001(3)
C68 0.045(4) 0.046(4) 0.052(4) 0.001(3) -0.002(3) -0.010(3)
C69 0.033(3) 0.045(4) 0.037(3) 0.003(3) -0.006(3) -0.005(3)
C70 0.025(3) 0.029(3) 0.027(3) -0.003(2) 0.001(2) -0.001(2)
C71 0.038(3) 0.022(3) 0.031(3) 0.004(3) -0.003(3) -0.003(3)
C72 0.032(3) 0.046(4) 0.022(3) -0.003(3) 0.000(2) -0.004(3)
C73 0.026(3) 0.045(4) 0.033(3) -0.009(3) -0.002(3) -0.007(3)
C74 0.041(3) 0.039(4) 0.038(3) 0.003(3) 0.000(3) -0.005(3)
C75 0.034(3) 0.034(4) 0.034(3) -0.002(3) -0.005(3) -0.002(3)
P4 0.0319(8) 0.0288(9) 0.0332(7) -0.0019(7) 0.0002(7) 0.0010(7)
O5 0.031(2) 0.026(2) 0.042(2) -0.0021(17) 0.0020(17) 0.0040(16)
C76 0.032(3) 0.023(3) 0.035(3) 0.003(3) -0.001(3) 0.002(3)
C77 0.045(4) 0.031(3) 0.034(3) -0.001(3) 0.001(3) -0.003(3)
C78 0.067(5) 0.044(4) 0.029(3) -0.009(3) -0.003(3) -0.009(4)
C79 0.055(4) 0.043(4) 0.046(4) -0.002(3) -0.006(3) -0.001(3)
C80 0.064(5) 0.040(4) 0.050(4) -0.005(3) -0.007(3) 0.008(3)
C81 0.050(4) 0.041(4) 0.036(3) -0.002(3) -0.007(3) 0.003(3)
C82 0.031(3) 0.029(4) 0.049(4) -0.005(3) -0.006(3) -0.003(3)
C83 0.039(4) 0.051(4) 0.048(4) -0.007(3) 0.004(3) -0.005(3)
C84 0.044(4) 0.059(5) 0.061(5) -0.004(4) 0.004(4) -0.012(4)
C85 0.045(4) 0.051(4) 0.061(4) 0.004(4) -0.015(4) -0.011(3)
C86 0.059(4) 0.046(4) 0.045(4) -0.002(3) -0.014(4) -0.005(4)
C87 0.052(4) 0.043(4) 0.044(4) -0.001(3) -0.005(3) -0.003(3)
C88 0.034(3) 0.041(4) 0.030(3) -0.006(3) 0.005(3) 0.003(3)
C89 0.052(4) 0.039(4) 0.051(4) 0.000(4) 0.008(3) 0.006(3)
C90 0.059(4) 0.059(5) 0.066(4) 0.011(4) 0.026(4) -0.002(4)
C91 0.049(4) 0.070(5) 0.045(4) 0.002(4) 0.017(3) 0.004(4)
C92 0.055(4) 0.061(5) 0.046(4) -0.005(4) 0.008(3) 0.012(4)
C93 0.053(4) 0.053(5) 0.040(4) -0.002(3) 0.003(3) -0.003(3)
Li1 0.028(5) 0.036(6) 0.033(4) 0.004(4) 0.003(4) 0.001(4)

loop_
_atom_type_symbol
_atom_type_scat_dispersion_real
_atom_type_scat_dispersion_imag
_atom_type_scat_Cromer_Mann_a1
_atom_type_scat_Cromer_Mann_b1
_atom_type_scat_Cromer_Mann_a2
_atom_type_scat_Cromer_Mann_b2
_atom_type_scat_Cromer_Mann_a3
_atom_type_scat_Cromer_Mann_b3
_atom_type_scat_Cromer_Mann_a4
_atom_type_scat_Cromer_Mann_b4
_atom_type_scat_Cromer_Mann_c
_atom_type_scat_source
C 0.0033 0.0016 2.3100 20.8439 1.0200 10.2075 1.5886 0.5687 0.8650 51.6512 0.2156 'International Tables Vol C 4.2.6.8 and 6.1.1.4'
H 0.0000 0.0000 0.4930 10.5109 0.3229 26.1257 0.1402 3.1424 0.0408 57.7998 0.0030 'International Tables Vol C 4.2.6.8 and 6.1.1.4'
N 0.0061 0.0033 12.2126 0.0057 3.1322 9.8933 2.0125 28.9975 1.1663 0.5826 -11.5290 'International Tables Vol C 4.2.6.8 and 6.1.1.4'
Ni 0.3393 1.1124 12.8376 3.8785 7.2920 0.2565 4.4438 12.1763 2.3800 66.3421 1.0341 'International Tables Vol C 4.2.6.8 and 6.1.1.4'
O 0.0106 0.0060 3.0485 13.2771 2.2868 5.7011 1.5463 0.3239 0.8670 32.9089 0.2508 'International Tables Vol C 4.2.6.8 and 6.1.1.4'
P 0.1023 0.0942 6.4345 1.9067 4.1791 27.1570 1.7800 0.5260 1.4908 68.1645 1.1149 'International Tables Vol C 4.2.6.8 and 6.1.1.4'
Cl 0.1484 0.1585 11.4604 0.0104 7.1964 1.1662 6.2556 18.5194 1.6455 47.7784 -9.5574 'International Tables Vol C 4.2.6.8 and 6.1.1.4'
Na 0.0362 0.0249 4.7626 3.2850 3.1736 8.8422 1.2674 0.3136 1.1128 129.4240 0.6760 'International Tables Vol C 4.2.6.8 and 6.1.1.4'
Li -0.0003 0.0001 1.1282 3.9546 0.7508 1.0524 0.6175 85.3905 0.4653 168.2610 0.0377 'International Tables Vol C 4.2.6.8 and 6.1.1.4'

loop_
_geom_angle_atom_site_label_1
_geom_angle_atom_site_label_2
_geom_angle_atom_site_label_3
_geom_angle
_geom_angle_publ_flag
Cl1 Ni1 N1 90.29(13) yes
Cl1 Ni1 N2 174.92(12) yes
N1 Ni1 N2 92.47(18) yes
Cl1 Ni1 C16 119.83(13) yes
N1 Ni1 C16 149.59(17) yes
N2 Ni1 C16 57.86(17) yes
Cl1 Ni1 C17 92.26(18) yes
N1 Ni1 C17 176.1(2) yes
N2 Ni1 C17 85.2(2) yes
C16 Ni1 C17 27.6(2) yes
Ni1 N1 C3 127.2(3) yes
Ni1 N1 C1 125.1(4) yes
C3 N1 C1 107.7(4) yes
N1 C3 C2 101.4(4) yes
N1 C3 C4 109.9(4) yes
C2 C3 C4 115.0(4) yes
N1 C3 H31 110.4 no
C2 C3 H31 108.7 no
C4 C3 H31 111.1 no
C3 C2 O1 104.2(4) yes
C3 C2 H21 111.7 no
O1 C2 H21 107.9 no
C3 C2 H22 111.0 no
O1 C2 H22 110.4 no
H21 C2 H22 111.3 no
C2 O1 C1 105.7(4) yes
O1 C1 N1 115.1(5) yes
O1 C1 C8 117.5(5) yes
N1 C1 C8 127.4(5) yes
C1 C8 C13 117.1(5) yes
C1 C8 C9 121.8(5) yes
C13 C8 C9 121.1(5) yes
C8 C13 C12 121.5(6) yes
C8 C13 H131 119.4 no
C12 C13 H131 119.1 no
C13 C12 C11 118.0(6) yes
C13 C12 H121 121.3 no
C11 C12 H121 120.7 no
C12 C11 C10 122.2(6) yes
C12 C11 H111 120.0 no
C10 C11 H111 117.8 no
C11 C10 C9 122.9(6) yes
C11 C10 H101 118.1 no
C9 C10 H101 119.0 no
C8 C9 C10 114.2(5) yes
C8 C9 N2 122.2(5) yes
C10 C9 N2 123.5(5) yes
C9 N2 Ni1 127.6(3) yes
C9 N2 C14 116.0(4) yes
Ni1 N2 C14 116.2(3) yes
N2 C14 C16 106.8(4) yes
N2 C14 C15 110.1(4) yes
C16 C14 C15 111.3(4) yes
N2 C14 H141 109.3 no
C16 C14 H141 109.6 no
C15 C14 H141 109.7 no
C14 C16 Ni1 78.3(3) yes
C14 C16 C17 117.0(4) yes
Ni1 C16 C17 38.7(2) yes
C14 C16 C21 120.8(5) yes
Ni1 C16 C21 160.8(5) yes
C17 C16 C21 122.2(5) yes
C16 C17 Ni1 113.7(4) yes
C16 C17 C18 116.5(5) yes
Ni1 C17 C18 129.8(4) yes
C17 C18 C19 121.1(6) yes
C17 C18 H181 120.0 no
C19 C18 H181 118.9 no
C18 C19 C20 121.1(6) yes
C18 C19 H191 119.9 no
C20 C19 H191 119.0 no
C19 C20 C21 119.2(6) yes
C19 C20 H201 121.3 no
C21 C20 H201 119.5 no
C16 C21 C20 119.9(6) yes
C16 C21 H211 118.2 no
C20 C21 H211 121.9 no
C14 C15 H153 108.3 no
C14 C15 H152 109.0 no
H153 C15 H152 109.0 no
C14 C15 H151 111.5 no
H153 C15 H151 108.9 no
H152 C15 H151 110.0 no
C3 C4 C5 116.6(4) yes
C3 C4 H41 106.3 no
C5 C4 H41 106.6 no
C3 C4 H42 108.2 no
C5 C4 H42 109.3 no
H41 C4 H42 109.7 no
C4 C5 C6 108.9(5) yes
C4 C5 C7 115.7(6) yes
C6 C5 C7 112.2(6) yes
C4 C5 H51 109.7 no
C6 C5 H51 108.6 no
C7 C5 H51 101.1 no
C5 C6 H63 111.1 no
C5 C6 H62 108.5 no
H63 C6 H62 109.4 no
C5 C6 H61 109.1 no
H63 C6 H61 109.8 no
H62 C6 H61 109.0 no
C5 C7 H71 109.3 no
C5 C7 H72 109.4 no
H71 C7 H72 109.5 no
C5 C7 H73 109.6 no
H71 C7 H73 109.5 no
H72 C7 H73 109.5 no
O2 P1 C22 112.1(2) yes
O2 P1 C28 109.5(2) yes
C22 P1 C28 107.6(2) yes
O2 P1 C34 114.1(2) yes
C22 P1 C34 106.7(3) yes
C28 P1 C34 106.5(2) yes
P1 C22 C23 123.0(4) yes
P1 C22 C27 118.0(4) yes
C23 C22 C27 119.0(5) yes
C22 C23 C24 121.2(6) yes
C22 C23 H231 119.0 no
C24 C23 H231 119.8 no
C23 C24 C25 118.9(6) yes
C23 C24 H241 119.8 no
C25 C24 H241 121.3 no
C24 C25 C26 120.2(6) yes
C24 C25 H251 119.5 no
C26 C25 H251 120.2 no
C25 C26 C27 121.5(6) yes
C25 C26 H261 119.7 no
C27 C26 H261 118.8 no
C26 C27 C22 119.2(6) yes
C26 C27 H271 120.4 no
C22 C27 H271 120.3 no
P1 C28 C29 117.4(4) yes
P1 C28 C33 123.7(5) yes
C29 C28 C33 118.9(5) yes
C28 C29 C30 120.3(5) yes
C28 C29 H291 119.0 no
C30 C29 H291 120.6 no
C29 C30 C31 120.1(6) yes
C29 C30 H301 120.0 no
C31 C30 H301 119.9 no
C30 C31 C32 119.5(6) yes
C30 C31 H311 120.5 no
C32 C31 H311 120.0 no
C31 C32 C33 121.1(6) yes
C31 C32 H321 119.6 no
C33 C32 H321 119.3 no
C28 C33 C32 120.0(6) yes
C28 C33 H331 119.6 no
C32 C33 H331 120.4 no
P1 C34 C35 120.5(5) yes
P1 C34 C39 121.2(5) yes
C35 C34 C39 118.3(6) yes
C34 C35 C36 120.6(6) yes
C34 C35 H351 119.4 no
C36 C35 H351 120.0 no
C35 C36 C37 121.0(6) yes
C35 C36 H361 120.2 no
C37 C36 H361 118.7 no
C36 C37 C38 120.2(6) yes
C36 C37 H371 120.4 no
C38 C37 H371 119.4 no
C37 C38 C39 119.4(6) yes
C37 C38 H381 120.2 no
C39 C38 H381 120.4 no
C38 C39 C34 120.6(6) yes
C38 C39 H391 119.0 no
C34 C39 H391 120.5 no
O3 P2 C40 113.6(2) yes
O3 P2 C46 112.6(2) yes
C40 P2 C46 104.4(3) yes
O3 P2 C52 112.5(2) yes
C40 P2 C52 106.5(3) yes
C46 P2 C52 106.7(2) yes
P2 C40 C41 117.1(4) yes
P2 C40 C45 124.6(5) yes
C41 C40 C45 118.3(5) yes
C40 C41 C42 121.1(6) yes
C40 C41 H411 119.9 no
C42 C41 H411 119.0 no
C41 C42 C43 120.2(6) yes
C41 C42 H421 120.0 no
C43 C42 H421 119.8 no
C42 C43 C44 120.7(6) yes
C42 C43 H431 119.2 no
C44 C43 H431 120.2 no
C43 C44 C45 119.1(6) yes
C43 C44 H441 120.5 no
C45 C44 H441 120.4 no
C44 C45 C40 120.7(6) yes
C44 C45 H451 120.4 no
C40 C45 H451 118.9 no
P2 C46 C47 119.9(4) yes
P2 C46 C51 121.3(4) yes
C47 C46 C51 118.7(5) yes
C46 C47 C48 120.7(5) yes
C46 C47 H471 119.6 no
C48 C47 H471 119.6 no
C47 C48 C49 119.7(6) yes
C47 C48 H481 120.2 no
C49 C48 H481 120.1 no
C48 C49 C50 121.2(5) yes
C48 C49 H491 118.1 no
C50 C49 H491 120.7 no
C49 C50 C51 118.9(6) yes
C49 C50 H501 121.5 no
C51 C50 H501 119.5 no
C50 C51 C46 120.7(5) yes
C50 C51 H511 120.3 no
C46 C51 H511 118.9 no
P2 C52 C53 124.3(4) yes
P2 C52 C57 119.0(4) yes
C53 C52 C57 116.7(5) yes
C52 C53 C54 121.5(5) yes
C52 C53 H531 119.0 no
C54 C53 H531 119.6 no
C53 C54 C55 119.9(6) yes
C53 C54 H541 120.3 no
C55 C54 H541 119.7 no
C54 C55 C56 119.2(6) yes
C54 C55 H551 120.3 no
C56 C55 H551 120.4 no
C55 C56 C57 120.7(6) yes
C55 C56 H561 120.3 no
C57 C56 H561 119.0 no
C52 C57 C56 121.8(6) yes
C52 C57 H571 118.0 no
C56 C57 H571 120.1 no
O4 P3 C58 112.4(2) yes
O4 P3 C64 112.2(2) yes
C58 P3 C64 105.9(3) yes
O4 P3 C70 111.7(2) yes
C58 P3 C70 104.6(2) yes
C64 P3 C70 109.7(2) yes
P3 C58 C59 122.5(5) yes
P3 C58 C63 117.6(5) yes
C59 C58 C63 119.9(6) yes
C58 C59 C60 119.3(6) yes
C58 C59 H591 119.9 no
C60 C59 H591 120.8 no
C59 C60 C61 119.2(7) yes
C59 C60 H601 119.3 no
C61 C60 H601 121.5 no
C60 C61 C62 122.6(7) yes
C60 C61 H611 119.4 no
C62 C61 H611 118.0 no
C61 C62 C63 118.4(7) yes
C61 C62 H621 121.4 no
C63 C62 H621 120.2 no
C62 C63 C58 120.6(6) yes
C62 C63 H631 120.2 no
C58 C63 H631 119.2 no
P3 C64 C65 124.5(4) yes
P3 C64 C69 117.2(4) yes
C65 C64 C69 118.3(5) yes
C64 C65 C66 121.3(5) yes
C64 C65 H651 118.6 no
C66 C65 H651 120.1 no
C65 C66 C67 120.5(5) yes
C65 C66 H661 119.6 no
C67 C66 H661 120.0 no
C66 C67 C68 119.1(5) yes
C66 C67 H671 121.4 no
C68 C67 H671 119.5 no
C67 C68 C69 121.1(5) yes
C67 C68 H681 119.7 no
C69 C68 H681 119.1 no
C64 C69 C68 119.7(5) yes
C64 C69 H691 119.3 no
C68 C69 H691 120.9 no
P3 C70 C71 122.8(4) yes
P3 C70 C75 117.3(4) yes
C71 C70 C75 119.8(5) yes
C70 C71 C72 120.4(5) yes
C70 C71 H711 119.9 no
C72 C71 H711 119.7 no
C71 C72 C73 120.1(5) yes
C71 C72 H721 120.0 no
C73 C72 H721 119.9 no
C72 C73 C74 120.6(5) yes
C72 C73 H731 119.7 no
C74 C73 H731 119.7 no
C73 C74 C75 120.2(5) yes
C73 C74 H741 120.4 no
C75 C74 H741 119.4 no
C74 C75 C70 118.9(5) yes
C74 C75 H751 120.5 no
C70 C75 H751 120.6 no
O5 P4 C76 111.0(2) yes
O5 P4 C82 114.3(2) yes
C76 P4 C82 106.9(3) yes
O5 P4 C88 111.2(2) yes
C76 P4 C88 108.7(3) yes
C82 P4 C88 104.4(3) yes
P4 C76 C77 119.2(4) yes
P4 C76 C81 122.7(4) yes
C77 C76 C81 118.0(5) yes
C76 C77 C78 120.0(5) yes
C76 C77 H771 118.8 no
C78 C77 H771 121.1 no
C77 C78 C79 121.1(5) yes
C77 C78 H781 119.6 no
C79 C78 H781 119.4 no
C78 C79 C80 120.0(6) yes
C78 C79 H791 120.1 no
C80 C79 H791 119.9 no
C79 C80 C81 119.1(6) yes
C79 C80 H801 121.1 no
C81 C80 H801 119.7 no
C76 C81 C80 121.7(5) yes
C76 C81 H811 118.5 no
C80 C81 H811 119.9 no
P4 C82 C83 120.8(4) yes
P4 C82 C87 120.3(5) yes
C83 C82 C87 118.7(5) yes
C82 C83 C84 121.1(6) yes
C82 C83 H831 119.3 no
C84 C83 H831 119.6 no
C83 C84 C85 118.7(6) yes
C83 C84 H841 120.2 no
C85 C84 H841 121.2 no
C84 C85 C86 122.6(6) yes
C84 C85 H851 119.0 no
C86 C85 H851 118.4 no
C85 C86 C87 119.8(6) yes
C85 C86 H861 120.5 no
C87 C86 H861 119.7 no
C86 C87 C82 119.0(6) yes
C86 C87 H871 120.1 no
C82 C87 H871 120.9 no
P4 C88 C89 118.4(4) yes
P4 C88 C93 122.6(5) yes
C89 C88 C93 119.0(5) yes
C88 C89 C90 120.6(6) yes
C88 C89 H891 119.9 no
C90 C89 H891 119.5 no
C89 C90 C91 120.4(6) yes
C89 C90 H901 119.8 no
C91 C90 H901 119.7 no
C90 C91 C92 119.8(6) yes
C90 C91 H911 120.6 no
C92 C91 H911 119.6 no
C91 C92 C93 118.5(6) yes
C91 C92 H921 121.4 no
C93 C92 H921 120.0 no
C88 C93 C92 121.6(6) yes
C88 C93 H931 119.3 no
C92 C93 H931 119.1 no

loop_
_geom_bond_atom_site_label_1
_geom_bond_atom_site_label_2
_geom_bond_distance
_geom_bond_publ_flag
Ni1 Cl1 2.2100(15) yes
Ni1 N1 1.942(4) yes
Ni1 N2 1.887(4) yes
Ni1 C16 2.764(5) yes
Ni1 C17 1.887(5) yes
N1 C3 1.494(6) yes
N1 C1 1.297(6) yes
C3 C2 1.520(6) yes
C3 C4 1.515(6) yes
C3 H31 0.970 no
C2 O1 1.450(6) yes
C2 H21 0.966 no
C2 H22 0.967 no
O1 C1 1.367(6) yes
C1 C8 1.410(7) yes
C8 C13 1.417(7) yes
C8 C9 1.445(7) yes
C13 C12 1.380(7) yes
C13 H131 0.939 no
C12 C11 1.389(8) yes
C12 H121 0.937 no
C11 C10 1.365(7) yes
C11 H111 0.934 no
C10 C9 1.433(7) yes
C10 H101 0.949 no
C9 N2 1.359(6) yes
N2 C14 1.473(6) yes
C14 C16 1.488(7) yes
C14 C15 1.541(7) yes
C14 H141 0.983 no
C16 C17 1.398(7) yes
C16 C21 1.398(7) yes
C17 C18 1.401(7) yes
C18 C19 1.407(7) yes
C18 H181 0.941 no
C19 C20 1.365(8) yes
C19 H191 0.938 no
C20 C21 1.390(8) yes
C20 H201 0.935 no
C21 H211 0.934 no
C15 H153 0.958 no
C15 H152 0.973 no
C15 H151 0.959 no
C4 C5 1.522(7) yes
C4 H41 0.973 no
C4 H42 0.974 no
C5 C6 1.531(7) yes
C5 C7 1.421(9) yes
C5 H51 1.002 no
C6 H63 0.968 no
C6 H62 0.966 no
C6 H61 0.967 no
C7 H71 0.960 no
C7 H72 0.960 no
C7 H73 0.960 no
P1 O2 1.493(4) yes
P1 C22 1.803(5) yes
P1 C28 1.793(5) yes
P1 C34 1.805(6) yes
C22 C23 1.374(7) yes
C22 C27 1.345(7) yes
C23 C24 1.381(8) yes
C23 H231 0.921 no
C24 C25 1.339(8) yes
C24 H241 0.932 no
C25 C26 1.346(9) yes
C25 H251 0.903 no
C26 C27 1.379(9) yes
C26 H261 0.914 no
C27 H271 0.929 no
C28 C29 1.403(7) yes
C28 C33 1.382(7) yes
C29 C30 1.380(7) yes
C29 H291 0.910 no
C30 C31 1.379(7) yes
C30 H301 0.938 no
C31 C32 1.375(8) yes
C31 H311 0.938 no
C32 C33 1.379(7) yes
C32 H321 0.943 no
C33 H331 0.944 no
C34 C35 1.381(7) yes
C34 C39 1.395(8) yes
C35 C36 1.373(7) yes
C35 H351 0.925 no
C36 C37 1.368(8) yes
C36 H361 0.922 no
C37 C38 1.365(8) yes
C37 H371 0.925 no
C38 C39 1.401(8) yes
C38 H381 0.920 no
C39 H391 0.927 no
P2 O3 1.495(4) yes
P2 C40 1.785(6) yes
P2 C46 1.799(5) yes
P2 C52 1.793(5) yes
C40 C41 1.388(7) yes
C40 C45 1.379(7) yes
C41 C42 1.372(7) yes
C41 H411 0.934 no
C42 C43 1.361(8) yes
C42 H421 0.920 no
C43 C44 1.374(8) yes
C43 H431 0.936 no
C44 C45 1.402(8) yes
C44 H441 0.947 no
C45 H451 0.940 no
C46 C47 1.382(7) yes
C46 C51 1.378(7) yes
C47 C48 1.374(7) yes
C47 H471 0.929 no
C48 C49 1.363(7) yes
C48 H481 0.917 no
C49 C50 1.369(8) yes
C49 H491 0.943 no
C50 C51 1.389(7) yes
C50 H501 0.937 no
C51 H511 0.931 no
C52 C53 1.380(7) yes
C52 C57 1.386(7) yes
C53 C54 1.386(7) yes
C53 H531 0.928 no
C54 C55 1.353(8) yes
C54 H541 0.927 no
C55 C56 1.377(9) yes
C55 H551 0.934 no
C56 C57 1.347(8) yes
C56 H561 0.928 no
C57 H571 0.927 no
P3 O4 1.489(3) yes
P3 C58 1.797(5) yes
P3 C64 1.795(5) yes
P3 C70 1.810(5) yes
C58 C59 1.381(7) yes
C58 C63 1.378(7) yes
C59 C60 1.395(8) yes
C59 H591 0.935 no
C60 C61 1.376(9) yes
C60 H601 0.944 no
C61 C62 1.342(9) yes
C61 H611 0.947 no
C62 C63 1.405(8) yes
C62 H621 0.938 no
C63 H631 0.933 no
C64 C65 1.391(6) yes
C64 C69 1.409(7) yes
C65 C66 1.366(7) yes
C65 H651 0.921 no
C66 C67 1.384(7) yes
C66 H661 0.937 no
C67 C68 1.385(7) yes
C67 H671 0.947 no
C68 C69 1.375(7) yes
C68 H681 0.938 no
C69 H691 0.931 no
C70 C71 1.383(6) yes
C70 C75 1.399(7) yes
C71 C72 1.391(7) yes
C71 H711 0.936 no
C72 C73 1.365(7) yes
C72 H721 0.927 no
C73 C74 1.380(7) yes
C73 H731 0.916 no
C74 C75 1.404(7) yes
C74 H741 0.938 no
C75 H751 0.943 no
P4 O5 1.499(3) yes
P4 C76 1.788(5) yes
P4 C82 1.799(6) yes
P4 C88 1.785(5) yes
C76 C77 1.384(7) yes
C76 C81 1.382(7) yes
C77 C78 1.376(7) yes
C77 H771 0.930 no
C78 C79 1.361(8) yes
C78 H781 0.940 no
C79 C80 1.371(7) yes
C79 H791 0.942 no
C80 C81 1.379(7) yes
C80 H801 0.927 no
C81 H811 0.942 no
C82 C83 1.392(7) yes
C82 C87 1.408(7) yes
C83 C84 1.398(8) yes
C83 H831 0.940 no
C84 C85 1.360(7) yes
C84 H841 0.943 no
C85 C86 1.355(7) yes
C85 H851 0.952 no
C86 C87 1.413(8) yes
C86 H861 0.933 no
C87 H871 0.934 no
C88 C89 1.364(8) yes
C88 C93 1.378(7) yes
C89 C90 1.396(7) yes
C89 H891 0.955 no
C90 C91 1.355(8) yes
C90 H901 0.951 no
C91 C92 1.410(8) yes
C91 H911 0.924 no
C92 C93 1.378(7) yes
C92 H921 0.933 no
C93 H931 0.951 no

loop_
_geom_hbond_atom_site_label_D
_geom_hbond_atom_site_label_H
_geom_hbond_atom_site_label_A
_geom_hbond_site_symmetry_A
_geom_hbond_angle_DHA
_geom_hbond_distance_DH
_geom_hbond_distance_HA
_geom_hbond_distance_DA
_geom_hbond_publ_flag
C65 H651 O1 4_545 150 0.92 2.55 3.383(8) yes
C75 H751 O5 . 170 0.94 2.40 3.332(8) yes
